data_7056963
loop_
_publ_author_name
'Patel, Ram N.'
'Singh, Yogendra'
'Singh, Yogendra Pratap'
'Patel, Abhay K.'
'Patel, Neetu'
'Singh, Rita'
'Butcher, Raymond J.'
'Jasinski, Jerry P.'
'Colacio, Enrique'
'Palacios, Maria A.'

_publ_section_title
;
 Varying structural motifs, unusual X-band electron paramagnetic spectra,
 DFT studies and superoxide dismutase enzymatic activity of copper(ii)
 complexes with
 N&#x2032;-[(E)-phenyl(pyridin-2-yl)methylidene]benzohydrazide
;
_journal_issue 4
_journal_name_full 'New Journal of Chemistry'
_journal_page_first 3112
_journal_paper_doi 10.1039/C7NJ04182A
_journal_volume 42
_journal_year 2018
_chemical_formula_moiety 'C42 H36 Cu2 N11 O10'
_chemical_formula_sum 'C42 H36 Cu2 N11 O10'
_chemical_formula_weight 981.90
_space_group_crystal_system monoclinic
_space_group_IT_number 14
_space_group_name_Hall '-P 2yn'
_space_group_name_H-M_alt 'P 1 21/n 1'
_symmetry_space_group_name_Hall '-P 2yn'
_symmetry_space_group_name_H-M 'P 1 21/n 1'
_atom_sites_solution_hydrogens mixed
_audit_creation_method SHELXL-2018/1
_audit_update_record
;
2018-01-17 deposited with the CCDC.
2018-01-18 downloaded from the CCDC.
;
_cell_angle_alpha 90
_cell_angle_beta 92.166(9)
_cell_angle_gamma 90
_cell_formula_units_Z 2
_cell_length_a 10.8813(9)
_cell_length_b 9.9859(9)
_cell_length_c 18.908(2)
_cell_measurement_reflns_used 3785
_cell_measurement_temperature 173(2)
_cell_measurement_theta_max 31.2990
_cell_measurement_theta_min 3.4740
_cell_volume 2053.1(3)
_computing_cell_refinement 'CrysAlisPro 1.171.38.46 (Rigaku OD, 2015)'
_computing_data_collection 'CrysAlisPro 1.171.38.46 (Rigaku OD, 2015)'
_computing_data_reduction 'CrysAlisPro 1.171.38.46 (Rigaku OD, 2015)'
_computing_molecular_graphics 'Shelxtl (Sheldrick, 2008)'
_computing_publication_material 'Shelxtl (Sheldrick, 2008)'
_computing_structure_refinement 'SHELXL-2018/1 (Sheldrick, 2018)'
_computing_structure_solution 'Shelxt (Sheldrick, 2015)'
_diffrn_ambient_temperature 173(2)
_diffrn_detector_area_resol_mean 16.0416
_diffrn_measured_fraction_theta_full 0.992
_diffrn_measured_fraction_theta_max 0.892
_diffrn_measurement_device_type 'Xcalibur, Eos, Gemini'
_diffrn_measurement_method '\w scans'
_diffrn_radiation_type MoK\a
_diffrn_radiation_wavelength 0.71073
_diffrn_reflns_av_R_equivalents 0.0810
_diffrn_reflns_av_unetI/netI 0.0953
_diffrn_reflns_Laue_measured_fraction_full 0.992
_diffrn_reflns_Laue_measured_fraction_max 0.892
_diffrn_reflns_limit_h_max 14
_diffrn_reflns_limit_h_min -15
_diffrn_reflns_limit_k_max 12
_diffrn_reflns_limit_k_min -15
_diffrn_reflns_limit_l_max 28
_diffrn_reflns_limit_l_min -15
_diffrn_reflns_number 14363
_diffrn_reflns_point_group_measured_fraction_full 0.992
_diffrn_reflns_point_group_measured_fraction_max 0.892
_diffrn_reflns_theta_full 25.242
_diffrn_reflns_theta_max 32.821
_diffrn_reflns_theta_min 3.467
_diffrn_source 'fine-focus sealed X-ray tube'
_exptl_absorpt_coefficient_mu 1.111
_exptl_absorpt_correction_T_max 1.00000
_exptl_absorpt_correction_T_min 0.62136
_exptl_absorpt_correction_type multi-scan
_exptl_absorpt_process_details
;
CrysAlisPro 1.171.38.46 (Rigaku Oxford Diffraction, 2015)
Empirical absorption correction using spherical harmonics,
 implemented in SCALE3 ABSPACK scaling algorithm.
;
_exptl_crystal_colour 'dark green-blue'
_exptl_crystal_density_diffrn 1.588
_exptl_crystal_description prism
_exptl_crystal_F_000 1006
_exptl_crystal_size_max 0.502
_exptl_crystal_size_mid 0.349
_exptl_crystal_size_min 0.139
_refine_diff_density_max 1.674
_refine_diff_density_min -0.877
_refine_diff_density_rms 0.142
_refine_ls_extinction_method none
_refine_ls_goodness_of_fit_ref 1.213
_refine_ls_hydrogen_treatment constr
_refine_ls_matrix_type full
_refine_ls_number_parameters 336
_refine_ls_number_reflns 6812
_refine_ls_number_restraints 129
_refine_ls_restrained_S_all 1.208
_refine_ls_R_factor_all 0.1573
_refine_ls_R_factor_gt 0.1231
_refine_ls_shift/su_max 0.001
_refine_ls_shift/su_mean 0.000
_refine_ls_structure_factor_coef Fsqd
_refine_ls_weighting_details 'w=1/[\s^2^(Fo^2^)+19.6424P] where P=(Fo^2^+2Fc^2^)/3'
_refine_ls_weighting_scheme calc
_refine_ls_wR_factor_gt 0.2349
_refine_ls_wR_factor_ref 0.2542
_reflns_Friedel_coverage 0.000
_reflns_number_gt 4893
_reflns_number_total 6812
_reflns_threshold_expression 'I > 2\s(I)'
_cod_data_source_file c7nj04182a2.cif
_cod_data_source_block shelx_CCDC1
_cod_depositor_comments 'Adding full bibliography for 7056961--7056966.cif.'
_cod_database_code 7056963
_shelx_shelxl_version_number 2018/1
_shelx_space_group_comment
;
The symmetry employed for this shelxl refinement is uniquely defined
by the following loop, which should always be used as a source of
symmetry information in preference to the above space-group names.
They are only intended as comments.
;

loop_
_space_group_symop_operation_xyz
'x, y, z'
'-x+1/2, y+1/2, -z+1/2'
'-x, -y, -z'
'x-1/2, -y-1/2, z-1/2'

loop_
_atom_site_label
_atom_site_type_symbol
_atom_site_fract_x
_atom_site_fract_y
_atom_site_fract_z
_atom_site_U_iso_or_equiv
_atom_site_adp_type
_atom_site_occupancy
_atom_site_site_symmetry_order
_atom_site_calc_flag
_atom_site_refinement_flags_posn
_atom_site_refinement_flags_adp
_atom_site_refinement_flags_occupancy
_atom_site_disorder_assembly
_atom_site_disorder_group
Cu Cu 0.59036(6) 0.31825(7) 0.53045(4) 0.02624(18) Uani 1 1 d . . . . .
O1 O 0.4680(4) 0.3504(4) 0.6023(2) 0.0253(8) Uani 1 1 d . . . . .
N1 N 0.7224(4) 0.3520(5) 0.4603(3) 0.0221(9) Uani 1 1 d . . . . .
N2 N 0.6327(4) 0.4991(5) 0.5563(2) 0.0211(9) Uani 1 1 d . . . . .
N3 N 0.5679(4) 0.5553(5) 0.6098(3) 0.0234(9) Uani 1 1 d . . . . .
N4 N 0.791(2) 0.285(3) 0.6560(9) 0.038(2) Uani 0.438(18) 1 d D U P A 1
O11 O 0.7428(15) 0.2269(18) 0.6033(8) 0.037(2) Uani 0.438(18) 1 d D U P A 1
O12 O 0.7612(18) 0.2548(19) 0.7168(7) 0.060(4) Uani 0.438(18) 1 d D U P A 1
O13 O 0.8649(16) 0.3766(16) 0.6477(10) 0.059(4) Uani 0.438(18) 1 d D U P A 1
N4A N 0.7966(17) 0.294(2) 0.6527(7) 0.036(2) Uani 0.562(18) 1 d D U P A 2
O11A O 0.7182(11) 0.2247(14) 0.6191(7) 0.041(2) Uani 0.562(18) 1 d D U P A 2
O12A O 0.7928(14) 0.3052(17) 0.7171(6) 0.063(3) Uani 0.562(18) 1 d D U P A 2
O13A O 0.8832(10) 0.3419(13) 0.6192(7) 0.051(3) Uani 0.562(18) 1 d D U P A 2
N5 N 0.5313(4) 0.1347(5) 0.5077(3) 0.0251(10) Uani 1 1 d . . . . .
N6 N 0.4915(9) 0.1533(9) 0.3888(5) 0.0236(19) Uani 0.5 1 d . . P . .
H6A H 0.508027 0.239496 0.390974 0.028 Uiso 0.5 1 calc R U P . .
H6B H 0.469864 0.116210 0.347989 0.028 Uiso 0.5 1 calc R U P . .
C1 C 0.7670(5) 0.2671(6) 0.4142(3) 0.0284(12) Uani 1 1 d . . . . .
H1A H 0.727157 0.183371 0.406925 0.034 Uiso 1 1 calc R U . . .
C2 C 0.8711(5) 0.2965(6) 0.3759(3) 0.0306(13) Uani 1 1 d . . . . .
H2A H 0.900854 0.234527 0.342493 0.037 Uiso 1 1 calc R U . . .
C3 C 0.9294(5) 0.4175(7) 0.3876(3) 0.0290(12) Uani 1 1 d . . . . .
H3A H 0.999994 0.440287 0.362049 0.035 Uiso 1 1 calc R U . . .
C4 C 0.8839(5) 0.5059(6) 0.4371(3) 0.0233(11) Uani 1 1 d . . . . .
H4A H 0.924216 0.588672 0.446776 0.028 Uiso 1 1 calc R U . . .
C5 C 0.7781(4) 0.4713(5) 0.4725(3) 0.0193(9) Uani 1 1 d . . . . .
C6 C 0.7222(5) 0.5591(6) 0.5261(3) 0.0208(10) Uani 1 1 d . . . . .
C7 C 0.7673(5) 0.6959(6) 0.5428(3) 0.0237(11) Uani 1 1 d . . . . .
C8 C 0.7910(5) 0.7343(7) 0.6133(3) 0.0301(13) Uani 1 1 d . . . . .
H8A H 0.776098 0.673310 0.650630 0.036 Uiso 1 1 calc R U . . .
C9 C 0.8358(6) 0.8597(7) 0.6285(4) 0.0361(15) Uani 1 1 d . . . . .
H9A H 0.850718 0.885925 0.676348 0.043 Uiso 1 1 calc R U . . .
C10 C 0.8595(6) 0.9482(7) 0.5745(4) 0.0384(16) Uani 1 1 d . . . . .
H10A H 0.892596 1.034181 0.585243 0.046 Uiso 1 1 calc R U . . .
C11 C 0.8350(6) 0.9121(7) 0.5049(4) 0.0366(15) Uani 1 1 d . . . . .
H11A H 0.849816 0.973595 0.467877 0.044 Uiso 1 1 calc R U . . .
C12 C 0.7886(5) 0.7852(6) 0.4893(4) 0.0281(12) Uani 1 1 d . . . . .
H12A H 0.771533 0.760197 0.441480 0.034 Uiso 1 1 calc R U . . .
C13 C 0.4868(5) 0.4653(5) 0.6314(3) 0.0207(10) Uani 1 1 d . . . . .
C14 C 0.4154(5) 0.5017(6) 0.6933(3) 0.0244(11) Uani 1 1 d . . . . .
C15 C 0.4509(6) 0.6049(7) 0.7388(3) 0.0304(13) Uani 1 1 d . . . . .
H15A H 0.523796 0.653910 0.730465 0.037 Uiso 1 1 calc R U . . .
C16 C 0.3819(6) 0.6372(7) 0.7960(4) 0.0360(14) Uani 1 1 d . . . . .
H16A H 0.408342 0.706433 0.827458 0.043 Uiso 1 1 calc R U . . .
C17 C 0.2731(6) 0.5680(8) 0.8075(3) 0.0369(15) Uani 1 1 d . . . . .
H17A H 0.224229 0.591808 0.846128 0.044 Uiso 1 1 calc R U . . .
C18 C 0.2364(6) 0.4652(7) 0.7630(3) 0.0344(14) Uani 1 1 d . . . . .
H18A H 0.162347 0.418185 0.770914 0.041 Uiso 1 1 calc R U . . .
C19 C 0.3078(5) 0.4303(6) 0.7064(3) 0.0280(12) Uani 1 1 d . . . . .
H19A H 0.283499 0.357691 0.676564 0.034 Uiso 1 1 calc R U . . .
C20 C 0.4693(5) -0.0519(7) 0.4366(3) 0.0304(13) Uani 1 1 d . . . . .
H20A H 0.449068 -0.086691 0.390877 0.036 Uiso 1 1 calc R U . . .
C21 C 0.4986(5) 0.0839(6) 0.4434(3) 0.0268(12) Uani 1 1 d . . . . .
O1W O 0.9107(6) 0.5403(9) 0.7698(3) 0.076(2) Uani 1 1 d D . . . .
H1W1 H 0.862594 0.599773 0.780086 0.113 Uiso 1 1 d DR U . . .
H1W2 H 0.877791 0.501160 0.736265 0.113 Uiso 1 1 d DR U . . .

loop_
_atom_site_aniso_label
_atom_site_aniso_U_11
_atom_site_aniso_U_22
_atom_site_aniso_U_33
_atom_site_aniso_U_23
_atom_site_aniso_U_13
_atom_site_aniso_U_12
Cu 0.0202(3) 0.0199(3) 0.0392(4) -0.0061(3) 0.0083(3) -0.0062(3)
O1 0.0249(19) 0.018(2) 0.033(2) -0.0062(15) 0.0064(15) -0.0045(15)
N1 0.0153(19) 0.016(2) 0.035(2) -0.0026(17) 0.0021(16) -0.0040(16)
N2 0.0138(18) 0.017(2) 0.033(2) -0.0034(17) 0.0049(16) 0.0004(16)
N3 0.022(2) 0.017(2) 0.033(2) -0.0033(18) 0.0066(17) -0.0009(17)
N4 0.028(4) 0.032(4) 0.053(5) 0.005(4) -0.004(4) -0.004(4)
O11 0.029(5) 0.026(4) 0.055(5) 0.000(4) -0.003(4) -0.003(4)
O12 0.072(8) 0.052(8) 0.055(6) 0.003(6) 0.002(6) -0.023(6)
O13 0.051(7) 0.048(7) 0.079(8) -0.003(6) 0.001(6) -0.031(6)
N4A 0.026(4) 0.030(4) 0.052(4) 0.005(4) -0.004(3) -0.003(3)
O11A 0.030(4) 0.031(4) 0.060(5) 0.004(4) -0.008(4) -0.008(3)
O12A 0.077(7) 0.058(7) 0.055(6) -0.003(5) 0.005(5) -0.018(6)
O13A 0.038(5) 0.043(6) 0.071(7) 0.003(5) 0.004(5) -0.020(4)
N5 0.016(2) 0.022(2) 0.037(3) -0.0050(19) 0.0060(17) -0.0019(17)
N6 0.025(4) 0.011(4) 0.035(5) 0.000(3) -0.002(4) -0.005(3)
C1 0.019(2) 0.020(3) 0.047(3) -0.008(2) 0.005(2) -0.002(2)
C2 0.021(2) 0.025(3) 0.046(3) -0.010(2) 0.011(2) -0.004(2)
C3 0.015(2) 0.030(3) 0.042(3) -0.001(2) 0.006(2) -0.003(2)
C4 0.014(2) 0.018(2) 0.038(3) -0.002(2) 0.0024(19) -0.0068(18)
C5 0.013(2) 0.014(2) 0.031(3) -0.0025(18) -0.0001(17) -0.0026(17)
C6 0.015(2) 0.019(2) 0.029(3) 0.0000(19) -0.0002(18) -0.0016(18)
C7 0.017(2) 0.022(3) 0.032(3) 0.003(2) 0.0003(18) -0.007(2)
C8 0.023(3) 0.026(3) 0.042(3) -0.003(2) 0.009(2) -0.009(2)
C9 0.023(3) 0.036(4) 0.049(4) -0.015(3) 0.003(2) -0.001(2)
C10 0.021(3) 0.021(3) 0.074(5) -0.012(3) 0.003(3) -0.004(2)
C11 0.030(3) 0.017(3) 0.063(4) 0.004(3) 0.006(3) -0.003(2)
C12 0.026(3) 0.014(2) 0.045(3) 0.001(2) 0.003(2) -0.002(2)
C13 0.017(2) 0.014(2) 0.031(3) -0.0042(19) 0.0022(18) -0.0002(18)
C14 0.017(2) 0.024(3) 0.033(3) -0.001(2) 0.0042(19) 0.000(2)
C15 0.023(3) 0.031(3) 0.037(3) -0.006(2) 0.004(2) 0.003(2)
C16 0.034(3) 0.033(3) 0.041(3) -0.011(3) 0.006(3) 0.006(3)
C17 0.039(3) 0.040(4) 0.033(3) -0.002(3) 0.012(3) 0.005(3)
C18 0.032(3) 0.033(4) 0.039(3) 0.002(3) 0.013(2) -0.003(3)
C19 0.021(2) 0.025(3) 0.038(3) -0.002(2) 0.007(2) -0.004(2)
C20 0.018(2) 0.039(4) 0.034(3) -0.008(3) 0.005(2) -0.006(2)
C21 0.016(2) 0.026(3) 0.038(3) -0.003(2) 0.007(2) -0.002(2)
O1W 0.056(4) 0.116(7) 0.054(4) -0.027(4) -0.005(3) 0.022(4)

loop_
_atom_type_symbol
_atom_type_description
_atom_type_scat_dispersion_real
_atom_type_scat_dispersion_imag
_atom_type_scat_source
C C 0.0033 0.0016 'International Tables Vol C Tables 4.2.6.8 and 6.1.1.4'
H H 0.0000 0.0000 'International Tables Vol C Tables 4.2.6.8 and 6.1.1.4'
N N 0.0061 0.0033 'International Tables Vol C Tables 4.2.6.8 and 6.1.1.4'
O O 0.0106 0.0060 'International Tables Vol C Tables 4.2.6.8 and 6.1.1.4'
Cu Cu 0.3201 1.2651 'International Tables Vol C Tables 4.2.6.8 and 6.1.1.4'

loop_
_geom_angle_atom_site_label_1
_geom_angle_atom_site_label_2
_geom_angle_atom_site_label_3
_geom_angle
_geom_angle_site_symmetry_1
N2 Cu O1 80.39(17) .
N2 Cu N5 174.56(18) .
O1 Cu N5 94.48(18) .
N2 Cu N1 80.84(19) .
O1 Cu N1 160.82(17) .
N5 Cu N1 104.14(19) .
N2 Cu O11 93.4(4) .
O1 Cu O11 98.2(4) .
N5 Cu O11 89.1(4) .
N1 Cu O11 86.8(4) .
N2 Cu O11A 93.6(3) .
O1 Cu O11A 88.2(4) .
N5 Cu O11A 88.0(3) .
N1 Cu O11A 96.9(3) .
C13 O1 Cu 109.9(3) .
C1 N1 C5 120.3(5) .
C1 N1 Cu 127.9(4) .
C5 N1 Cu 111.1(4) .
C6 N2 N3 123.4(5) .
C6 N2 Cu 120.0(4) .
N3 N2 Cu 116.5(3) .
C13 N3 N2 108.3(4) .
O13 N4 O12 119.4(15) .
O13 N4 O11 119.8(15) .
O12 N4 O11 120.8(15) .
N4 O11 Cu 124(2) .
O12A N4A O13A 121.5(12) .
O12A N4A O11A 120.4(12) .
O13A N4A O11A 117.9(12) .
N4A O11A Cu 121.3(14) .
C20 N5 C21 117.8(5) 3_656
C20 N5 Cu 114.3(4) 3_656
C21 N5 Cu 127.8(4) .
C21 N6 H6A 120.0 .
C21 N6 H6B 120.0 .
H6A N6 H6B 120.0 .
N1 C1 C2 122.2(5) .
N1 C1 H1A 118.9 .
C2 C1 H1A 118.9 .
C3 C2 C1 118.5(5) .
C3 C2 H2A 120.7 .
C1 C2 H2A 120.7 .
C2 C3 C4 119.3(5) .
C2 C3 H3A 120.3 .
C4 C3 H3A 120.3 .
C3 C4 C5 119.1(5) .
C3 C4 H4A 120.5 .
C5 C4 H4A 120.5 .
N1 C5 C4 120.6(5) .
N1 C5 C6 116.3(4) .
C4 C5 C6 123.1(5) .
N2 C6 C7 125.5(5) .
N2 C6 C5 111.2(5) .
C7 C6 C5 123.2(5) .
C12 C7 C8 119.5(6) .
C12 C7 C6 120.3(5) .
C8 C7 C6 120.2(5) .
C9 C8 C7 120.0(6) .
C9 C8 H8A 120.0 .
C7 C8 H8A 120.0 .
C8 C9 C10 120.3(6) .
C8 C9 H9A 119.8 .
C10 C9 H9A 119.8 .
C11 C10 C9 120.2(6) .
C11 C10 H10A 119.9 .
C9 C10 H10A 119.9 .
C10 C11 C12 119.7(6) .
C10 C11 H11A 120.1 .
C12 C11 H11A 120.1 .
C7 C12 C11 120.3(6) .
C7 C12 H12A 119.8 .
C11 C12 H12A 119.8 .
O1 C13 N3 124.6(5) .
O1 C13 C14 118.6(5) .
N3 C13 C14 116.8(5) .
C15 C14 C19 118.8(5) .
C15 C14 C13 122.2(5) .
C19 C14 C13 119.0(5) .
C16 C15 C14 120.9(6) .
C16 C15 H15A 119.6 .
C14 C15 H15A 119.6 .
C15 C16 C17 119.9(6) .
C15 C16 H16A 120.1 .
C17 C16 H16A 120.1 .
C18 C17 C16 120.1(6) .
C18 C17 H17A 119.9 .
C16 C17 H17A 119.9 .
C17 C18 C19 120.0(6) .
C17 C18 H18A 120.0 .
C19 C18 H18A 120.0 .
C18 C19 C14 120.2(6) .
C18 C19 H19A 119.9 .
C14 C19 H19A 119.9 .
N5 C20 C21 122.3(6) 3_656
N5 C20 H20A 118.8 3_656
C21 C20 H20A 118.8 .
N6 C21 N5 123.0(7) .
N6 C21 C20 117.2(7) .
N5 C21 C20 119.8(6) .
H1W1 O1W H1W2 105.4 .

loop_
_geom_bond_atom_site_label_1
_geom_bond_atom_site_label_2
_geom_bond_distance
_geom_bond_site_symmetry_2
Cu N2 1.922(5) .
Cu O1 1.965(4) .
Cu N5 1.984(5) .
Cu N1 2.020(5) .
Cu O11 2.303(17) .
Cu O11A 2.332(14) .
O1 C13 1.285(6) .
N1 C1 1.320(7) .
N1 C5 1.353(6) .
N2 C6 1.294(7) .
N2 N3 1.376(6) .
N3 C13 1.334(7) .
N4 O13 1.235(15) .
N4 O12 1.241(15) .
N4 O11 1.250(15) .
N4A O12A 1.226(13) .
N4A O13A 1.251(13) .
N4A O11A 1.252(13) .
N5 C20 1.338(8) 3_656
N5 C21 1.353(8) .
N6 C21 1.243(11) .
N6 H6A 0.8800 .
N6 H6B 0.8800 .
C1 C2 1.399(8) .
C1 H1A 0.9500 .
C2 C3 1.378(8) .
C2 H2A 0.9500 .
C3 C4 1.393(8) .
C3 H3A 0.9500 .
C4 C5 1.396(7) .
C4 H4A 0.9500 .
C5 C6 1.487(7) .
C6 C7 1.481(8) .
C7 C12 1.375(8) .
C7 C8 1.402(8) .
C8 C9 1.370(9) .
C8 H8A 0.9500 .
C9 C10 1.383(11) .
C9 H9A 0.9500 .
C10 C11 1.379(10) .
C10 H10A 0.9500 .
C11 C12 1.392(8) .
C11 H11A 0.9500 .
C12 H12A 0.9500 .
C13 C14 1.474(7) .
C14 C15 1.389(8) .
C14 C19 1.402(8) .
C15 C16 1.377(9) .
C15 H15A 0.9500 .
C16 C17 1.395(10) .
C16 H16A 0.9500 .
C17 C18 1.377(10) .
C17 H17A 0.9500 .
C18 C19 1.389(8) .
C18 H18A 0.9500 .
C19 H19A 0.9500 .
C20 C21 1.398(9) .
C20 H20A 0.9500 .
O1W H1W1 0.8205 .
O1W H1W2 0.8161 .

loop_
_geom_hbond_atom_site_label_D
_geom_hbond_atom_site_label_H
_geom_hbond_atom_site_label_A
_geom_hbond_distance_DH
_geom_hbond_distance_HA
_geom_hbond_distance_DA
_geom_hbond_angle_DHA
_geom_hbond_site_symmetry_A
_geom_hbond_publ_flag
N6 H6A N3 0.88 2.21 2.981(10) 146.2 3_666 yes
N6 H6B O1W 0.88 2.23 3.069(12) 159.6 4_565 yes
C1 H1A N6 0.95 2.59 3.226(11) 124.4 . yes
C4 H4A O13A^b 0.95 2.57 3.173(11) 121.3 3_766 yes
C20 H20A O11A^b 0.95 2.29 2.844(12) 116.9 3_656 yes
C20 H20A O1W 0.95 2.36 3.196(9) 147.0 4_565 yes
O1W H1W1 O11A^b 0.82 2.47 3.162(15) 143.0 2_656 yes
O1W H1W2 O12A^b 0.82 2.19 2.838(17) 136.6 . yes

loop_
_geom_torsion_atom_site_label_1
_geom_torsion_atom_site_label_2
_geom_torsion_atom_site_label_3
_geom_torsion_atom_site_label_4
_geom_torsion
_geom_torsion_site_symmetry_1
C6 N2 N3 C13 -176.8(5) .
Cu N2 N3 C13 -0.4(6) .
O13 N4 O11 Cu -75(3) .
O12 N4 O11 Cu 103(3) .
O12A N4A O11A Cu 120(2) .
O13A N4A O11A Cu -65(3) .
C5 N1 C1 C2 -0.9(9) .
Cu N1 C1 C2 -170.2(5) .
N1 C1 C2 C3 1.0(10) .
C1 C2 C3 C4 0.4(10) .
C2 C3 C4 C5 -1.7(9) .
C1 N1 C5 C4 -0.5(8) .
Cu N1 C5 C4 170.4(4) .
C1 N1 C5 C6 -179.0(5) .
Cu N1 C5 C6 -8.0(6) .
C3 C4 C5 N1 1.8(8) .
C3 C4 C5 C6 -179.9(5) .
N3 N2 C6 C7 -1.3(8) .
Cu N2 C6 C7 -177.6(4) .
N3 N2 C6 C5 177.4(5) .
Cu N2 C6 C5 1.1(6) .
N1 C5 C6 N2 4.9(7) .
C4 C5 C6 N2 -173.5(5) .
N1 C5 C6 C7 -176.4(5) .
C4 C5 C6 C7 5.3(8) .
N2 C6 C7 C12 -133.3(6) .
C5 C6 C7 C12 48.2(8) .
N2 C6 C7 C8 48.2(8) .
C5 C6 C7 C8 -130.4(6) .
C12 C7 C8 C9 -0.4(9) .
C6 C7 C8 C9 178.2(5) .
C7 C8 C9 C10 -0.9(9) .
C8 C9 C10 C11 1.7(10) .
C9 C10 C11 C12 -1.2(10) .
C8 C7 C12 C11 0.9(9) .
C6 C7 C12 C11 -177.7(5) .
C10 C11 C12 C7 -0.1(9) .
Cu O1 C13 N3 7.4(7) .
Cu O1 C13 C14 -172.1(4) .
N2 N3 C13 O1 -4.9(8) .
N2 N3 C13 C14 174.6(5) .
O1 C13 C14 C15 162.5(6) .
N3 C13 C14 C15 -17.0(8) .
O1 C13 C14 C19 -17.8(8) .
N3 C13 C14 C19 162.7(5) .
C19 C14 C15 C16 -0.1(10) .
C13 C14 C15 C16 179.6(6) .
C14 C15 C16 C17 -1.7(10) .
C15 C16 C17 C18 1.8(11) .
C16 C17 C18 C19 0.0(11) .
C17 C18 C19 C14 -1.8(10) .
C15 C14 C19 C18 1.8(9) .
C13 C14 C19 C18 -177.9(6) .
C20 N5 C21 N6 177.1(7) 3_656
Cu N5 C21 N6 -6.6(9) .
C20 N5 C21 C20 -1.9(9) 3_656
Cu N5 C21 C20 174.3(4) .
N5 C20 C21 N6 -177.1(7) 3_656
N5 C20 C21 N5 2.0(9) 3_656
